data_2101363
loop_
_publ_author_name
'Artioli, G.'
'Rinaldi, R.'
'Wilson, C. C.'
'Zanazzi, P. F.'

_publ_section_title
;
 Single-crystal pulsed neutron diffraction of a highly hydrous beryl
;
_journal_issue 5
_journal_name_full 'Acta Crystallographica Section B'
_journal_page_first 733
_journal_page_last 737
_journal_paper_doi 10.1107/S0108768194014631
_journal_volume 51
_journal_year 1995
_chemical_formula_sum 'Al2 Be3 H2 Na O19 Si6'
_chemical_formula_weight 578.51
_symmetry_cell_setting hexagonal
_symmetry_space_group_name_Hall '-P 6 2c'
_symmetry_space_group_name_H-M 'P 6/m c c'
_cell_angle_alpha 90.0
_cell_angle_beta 90.0
_cell_angle_gamma 120.0
_cell_formula_units_Z 2
_cell_length_a 9.278(2)
_cell_length_b 9.278(2)
_cell_length_c 9.195(2)
_cell_volume 685.5(3)
_diffrn_ambient_temperature 100
_diffrn_radiation_probe neutron
_diffrn_radiation_type Mo
_diffrn_radiation_wavelength 0.71073
_cod_data_source_file na0059.cif
_cod_data_source_block na0059a
_cod_original_formula_sum 'H2 Al2 Be3 Na1 O19 Si6'
_cod_structure_determination_method 'powder diffraction'
_cod_database_code 2101363

loop_
_atom_site_label
_atom_site_fract_x
_atom_site_fract_y
_atom_site_fract_z
_atom_site_U_iso_or_equiv
Si .3860(5) .1123(6) .0 .0062
Be .5 .0 .25 .0078
Al .6667 .3333 .25 0.0095
O1 .3045(4) .2300(5) .0 .0126
O2 .4956(3) .1421(3) .1451(2) .0087
O3 .0 .0 .25 .0236
H1 .0 .0 .146(4) .0273
H2 .0 .097 .255 .0273
Na .0 .0 .0 .0213

loop_
_cod_changelog_entry_id
_cod_changelog_entry_author
_cod_changelog_entry_date
_cod_changelog_entry_text
1 'Vaitkus, Antanas' 2025-01-02T16:45:56+02:00
;
 Added the '_diffrn_ambient_temperature', '_diffrn_radiation_probe' and
 '_cod_structure_determination_method' data items after consulting the original
 publication.
;
